data_4507251
loop_
_publ_author_name
'Lin, Zu-Jin'
'Han, Li-Wei'
'Wu, Dong-Shuang'
'Huang, Yuan-Biao'
'Cao, Rong'

_publ_section_title
;
 Structure Versatility of Coordination Polymers Constructed from a
 Semirigid Tetracarboxylate Ligand: Syntheses, Structures, and
 Photoluminescent Properties
;
_journal_issue 1
_journal_name_full 'Crystal Growth &amp; Design'
_journal_page_first 255
_journal_paper_doi 10.1021/cg301405r
_journal_volume 13
_journal_year 2013
_chemical_formula_sum 'C17 H8 Eu N0 O9'
_chemical_formula_weight 508.19
_chemical_name_systematic
; 
 ? 
;
_space_group_IT_number 20
_symmetry_cell_setting orthorhombic
_symmetry_space_group_name_Hall 'C 2c 2'
_symmetry_space_group_name_H-M 'C 2 2 21'
_atom_sites_solution_hydrogens geom
_atom_sites_solution_primary direct
_atom_sites_solution_secondary difmap
_audit_creation_method SHELXL-97
_cell_angle_alpha 90.00
_cell_angle_beta 90.00
_cell_angle_gamma 90.00
_cell_formula_units_Z 8
_cell_length_a 14.737(3)
_cell_length_b 16.423(4)
_cell_length_c 16.618(4)
_cell_measurement_reflns_used 2857
_cell_measurement_temperature 298(2)
_cell_measurement_theta_max 27.4758
_cell_measurement_theta_min 2.4803
_cell_volume 4022.0(16)
_computing_cell_refinement 'CrystalClear (Rigaku Inc., 2007)'
_computing_data_collection 'CrystalClear (Rigaku Inc., 2007)'
_computing_data_reduction 'CrystalClear (Rigaku Inc., 2007)'
_computing_structure_refinement 'SHELXL-97 (Sheldrick, 1997)'
_computing_structure_solution 'SHELXS-97 (Sheldrick, 1990)'
_diffrn_ambient_temperature 298(2)
_diffrn_detector_area_resol_mean 28.5714
_diffrn_measured_fraction_theta_full 0.975
_diffrn_measured_fraction_theta_max 0.975
_diffrn_measurement_device_type 'Saturn724+ (2x2 bin mode) '
_diffrn_measurement_method CCD_Profile_fitting
_diffrn_radiation_monochromator graphite
_diffrn_radiation_source 'fine-focus sealed tube'
_diffrn_radiation_type MoK\a
_diffrn_radiation_wavelength 0.71073
_diffrn_reflns_av_R_equivalents 0.0303
_diffrn_reflns_av_sigmaI/netI 0.0217
_diffrn_reflns_limit_h_max 19
_diffrn_reflns_limit_h_min -19
_diffrn_reflns_limit_k_max 19
_diffrn_reflns_limit_k_min -20
_diffrn_reflns_limit_l_max 21
_diffrn_reflns_limit_l_min -21
_diffrn_reflns_number 14857
_diffrn_reflns_theta_full 27.49
_diffrn_reflns_theta_max 27.49
_diffrn_reflns_theta_min 2.48
_diffrn_standards_number 2510
_exptl_absorpt_coefficient_mu 3.161
_exptl_absorpt_correction_T_max 0.6000
_exptl_absorpt_correction_T_min 0.5175
_exptl_absorpt_correction_type multi-scan
_exptl_crystal_colour colorless
_exptl_crystal_density_diffrn 1.679
_exptl_crystal_density_method 'not measured'
_exptl_crystal_description block
_exptl_crystal_F_000 1960
_exptl_crystal_size_max 0.24
_exptl_crystal_size_mid 0.20
_exptl_crystal_size_min 0.18
_platon_squeeze_details
;
;
_refine_diff_density_max 1.579
_refine_diff_density_min -1.448
_refine_diff_density_rms 0.175
_refine_ls_abs_structure_details 'Flack H D (1983), Acta Cryst. A39, 876-881'
_refine_ls_abs_structure_Flack 0.055(18)
_refine_ls_extinction_method none
_refine_ls_goodness_of_fit_ref 1.132
_refine_ls_hydrogen_treatment constr
_refine_ls_matrix_type full
_refine_ls_number_parameters 144
_refine_ls_number_reflns 4458
_refine_ls_number_restraints 20
_refine_ls_restrained_S_all 1.131
_refine_ls_R_factor_all 0.0471
_refine_ls_R_factor_gt 0.0471
_refine_ls_shift/su_max 0.079
_refine_ls_shift/su_mean 0.003
_refine_ls_structure_factor_coef Fsqd
_refine_ls_weighting_details 'calc w=1/[\s^2^(Fo^2^)+(0.0414P)^2^+71.4138P] where P=(Fo^2^+2Fc^2^)/3'
_refine_ls_weighting_scheme calc
_refine_ls_wR_factor_gt 0.1199
_refine_ls_wR_factor_ref 0.1199
_reflns_number_gt 4451
_reflns_number_total 4458
_reflns_threshold_expression >2sigma(I)
_cod_data_source_file cg301405r_si_003.cif
_cod_data_source_block 6
_cod_depositor_comments
;
The following automatic conversions were performed:

'_exptl_absorpt_correction_type' value 'Multi-scan' changed to
'multi-scan' according to
/home/saulius/struct/CIF-dictionaries/cif_core.dic dictionary named
'cif_core.dic' version 2.4.2 from 2011-04-26.

Automatic conversion script
Id: cif_fix_values 1891 2012-01-12 08:04:46Z andrius 
;
_cod_original_cell_volume 4021.7(17)
_cod_original_sg_symbol_H-M C222(1)
_cod_database_code 4507251

loop_
_symmetry_equiv_pos_as_xyz
'x, y, z'
'-x, -y, z+1/2'
'x, -y, -z'
'-x, y, -z+1/2'
'x+1/2, y+1/2, z'
'-x+1/2, -y+1/2, z+1/2'
'x+1/2, -y+1/2, -z'
'-x+1/2, y+1/2, -z+1/2'

loop_
_atom_site_label
_atom_site_type_symbol
_atom_site_fract_x
_atom_site_fract_y
_atom_site_fract_z
_atom_site_U_iso_or_equiv
_atom_site_adp_type
_atom_site_occupancy
_atom_site_symmetry_multiplicity
_atom_site_calc_flag
_atom_site_refinement_flags
Eu1 Eu 0.340205(14) 0.0000 0.5000 0.02293(5) Uani 1 2 d S
Eu2 Eu 0.5000 0.170603(14) 0.2500 0.02642(5) Uani 1 2 d S
C1 C 0.2061(4) 0.1211(4) 0.4671(3) 0.0807(7) Uani 1 1 d .
C2 C 0.14562(6) 0.19254(7) 0.44420(19) 0.0572(5) Uani 1 1 d D
C3 C 0.11990(5) 0.20214(6) 0.36375(19) 0.0572(5) Uani 1 1 d D
H3 H 0.1441 0.1685 0.3242 0.069 Uiso 1 1 calc R
C4 C 0.05935(7) 0.26095(8) 0.34380(14) 0.0572(5) Uani 1 1 d D
C5 C 0.02384(17) 0.31105(18) 0.4032(2) 0.0572(5) Uani 1 1 d D
H5 H -0.0173 0.3516 0.3892 0.069 Uiso 1 1 calc R
C6 C 0.04864(18) 0.30166(19) 0.4827(2) 0.0572(5) Uani 1 1 d D
C7 C 0.10943(16) 0.24251(18) 0.5032(3) 0.0572(5) Uani 1 1 d D
H7 H 0.1265 0.2358 0.5567 0.069 Uiso 1 1 calc R
C8 C 0.0059(4) 0.3563(3) 0.5447(2) 0.0455(5) Uani 1 1 d .
C9 C 0.0412(2) 0.2602(3) 0.2549(2) 0.0572(5) Uani 0.50 1 d PD
H9A H 0.0824 0.2988 0.2300 0.069 Uiso 0.50 1 calc PR
H9B H 0.0572 0.2066 0.2348 0.069 Uiso 0.50 1 calc PR
C10 C 0.3674(3) -0.0015(3) 0.29706(18) 0.0416(10) Uani 1 1 d .
C11 C 0.31595(5) -0.04396(5) 0.23273(18) 0.0602(5) Uani 1 1 d D
C12 C 0.25313(4) -0.10612(4) 0.25173(18) 0.0602(5) Uani 1 1 d D
H12 H 0.2467 -0.1226 0.3050 0.072 Uiso 1 1 calc R
C13 C 0.20115(7) -0.14297(7) 0.1929(2) 0.0602(5) Uani 1 1 d D
C14 C 0.21137(18) -0.11775(17) 0.1124(2) 0.0602(5) Uani 1 1 d D
H14 H 0.1767 -0.1422 0.0723 0.072 Uiso 1 1 calc R
C15 C 0.27159(18) -0.05780(17) 0.09246(16) 0.0602(5) Uani 1 1 d D
C16 C 0.32455(18) -0.02045(16) 0.1528(2) 0.0602(5) Uani 1 1 d D
H15 H 0.3656 0.0202 0.1389 0.072 Uiso 1 1 calc R
C17 C 0.1318(4) -0.2055(3) 0.2145(3) 0.0680(7) Uani 1 1 d .
C18 C 0.2670(3) -0.0443(3) 0.0030(3) 0.0602(5) Uani 0.50 1 d PD
H18A H 0.3101 -0.0800 -0.0235 0.072 Uiso 0.50 1 calc PR
H18B H 0.2068 -0.0583 -0.0161 0.072 Uiso 0.50 1 calc PR
O1 O 0.2312(3) 0.0725(2) 0.4140(2) 0.0807(7) Uani 1 1 d .
O2 O 0.2363(3) 0.1158(2) 0.5343(2) 0.0807(7) Uani 1 1 d .
O3 O 0.0422(2) 0.3537(2) 0.61575(16) 0.0455(5) Uani 1 1 d .
O4 O -0.0519(2) 0.4017(2) 0.52396(16) 0.0455(5) Uani 1 1 d .
O5 O 0.37263(19) -0.03402(16) 0.36408(14) 0.0307(6) Uani 1 1 d .
O6 O 0.4016(3) 0.0679(2) 0.2774(2) 0.0830(11) Uani 1 1 d .
O7 O 0.1417(3) -0.2485(2) 0.2773(2) 0.0680(7) Uani 1 1 d .
O8 O 0.0701(3) -0.2235(2) 0.1663(2) 0.0680(7) Uani 1 1 d .
O9 O 0.0302(2) 0.2747(2) 0.2674(2) 0.0572(5) Uani 0.50 1 d PD
O10 O 0.2848(3) -0.0304(2) 0.0160(2) 0.0602(5) Uani 0.50 1 d PD

loop_
_atom_site_aniso_label
_atom_site_aniso_U_11
_atom_site_aniso_U_22
_atom_site_aniso_U_33
_atom_site_aniso_U_23
_atom_site_aniso_U_13
_atom_site_aniso_U_12
Eu1 0.02781(9) 0.02465(9) 0.01634(8) -0.00134(9) 0.000 0.000
Eu2 0.03340(10) 0.03070(10) 0.01515(8) 0.000 -0.00089(10) 0.000
C1 0.1158(16) 0.0877(13) 0.0387(9) -0.0215(10) -0.0283(10) 0.0751(11)
C2 0.0535(8) 0.1002(13) 0.0179(6) -0.0168(8) -0.0079(6) 0.0469(8)
C3 0.0535(8) 0.1002(13) 0.0179(6) -0.0168(8) -0.0079(6) 0.0469(8)
C4 0.0535(8) 0.1002(13) 0.0179(6) -0.0168(8) -0.0079(6) 0.0469(8)
C5 0.0535(8) 0.1002(13) 0.0179(6) -0.0168(8) -0.0079(6) 0.0469(8)
C6 0.0535(8) 0.1002(13) 0.0179(6) -0.0168(8) -0.0079(6) 0.0469(8)
C7 0.0535(8) 0.1002(13) 0.0179(6) -0.0168(8) -0.0079(6) 0.0469(8)
C8 0.0605(10) 0.0542(10) 0.0219(7) -0.0019(7) -0.0040(8) 0.0229(9)
C9 0.0535(8) 0.1002(13) 0.0179(6) -0.0168(8) -0.0079(6) 0.0469(8)
C10 0.062(2) 0.0513(19) 0.0110(12) -0.0108(16) -0.0002(13) -0.017(2)
C11 0.0960(12) 0.0627(9) 0.0220(6) 0.0073(7) -0.0104(8) -0.0467(9)
C12 0.0960(12) 0.0627(9) 0.0220(6) 0.0073(7) -0.0104(8) -0.0467(9)
C13 0.0960(12) 0.0627(9) 0.0220(6) 0.0073(7) -0.0104(8) -0.0467(9)
C14 0.0960(12) 0.0627(9) 0.0220(6) 0.0073(7) -0.0104(8) -0.0467(9)
C15 0.0960(12) 0.0627(9) 0.0220(6) 0.0073(7) -0.0104(8) -0.0467(9)
C16 0.0960(12) 0.0627(9) 0.0220(6) 0.0073(7) -0.0104(8) -0.0467(9)
C17 0.0858(14) 0.0734(13) 0.0447(10) 0.0286(9) -0.0231(10) -0.0434(12)
C18 0.0960(12) 0.0627(9) 0.0220(6) 0.0073(7) -0.0104(8) -0.0467(9)
O1 0.1158(16) 0.0877(13) 0.0387(9) -0.0215(10) -0.0283(10) 0.0751(11)
O2 0.1158(16) 0.0877(13) 0.0387(9) -0.0215(10) -0.0283(10) 0.0751(11)
O3 0.0605(10) 0.0542(10) 0.0219(7) -0.0019(7) -0.0040(8) 0.0229(9)
O4 0.0605(10) 0.0542(10) 0.0219(7) -0.0019(7) -0.0040(8) 0.0229(9)
O5 0.0443(13) 0.0299(11) 0.0179(10) -0.0008(9) -0.0010(10) 0.0066(11)
O6 0.124(2) 0.090(2) 0.0349(16) 0.0134(15) -0.0128(17) -0.0818(17)
O7 0.0858(14) 0.0734(13) 0.0447(10) 0.0286(9) -0.0231(10) -0.0434(12)
O8 0.0858(14) 0.0734(13) 0.0447(10) 0.0286(9) -0.0231(10) -0.0434(12)
O9 0.0535(8) 0.1002(13) 0.0179(6) -0.0168(8) -0.0079(6) 0.0469(8)
O10 0.0960(12) 0.0627(9) 0.0220(6) 0.0073(7) -0.0104(8) -0.0467(9)

loop_
_atom_type_symbol
_atom_type_description
_atom_type_scat_dispersion_real
_atom_type_scat_dispersion_imag
_atom_type_scat_source
C C 0.0033 0.0016 'International Tables Vol C Tables 4.2.6.8 and 6.1.1.4'
H H 0.0000 0.0000 'International Tables Vol C Tables 4.2.6.8 and 6.1.1.4'
N N 0.0061 0.0033 'International Tables Vol C Tables 4.2.6.8 and 6.1.1.4'
O O 0.0106 0.0060 'International Tables Vol C Tables 4.2.6.8 and 6.1.1.4'
Eu Eu -0.1578 3.6682 'International Tables Vol C Tables 4.2.6.8 and 6.1.1.4'

loop_
_geom_angle_atom_site_label_1
_geom_angle_atom_site_label_2
_geom_angle_atom_site_label_3
_geom_angle
_geom_angle_site_symmetry_1
_geom_angle_site_symmetry_3
O4 Eu1 O4 92.56(17) 7_556 5_545
O4 Eu1 O5 81.98(9) 7_556 3_556
O4 Eu1 O5 82.03(9) 5_545 3_556
O4 Eu1 O5 82.03(9) 7_556 .
O4 Eu1 O5 81.98(9) 5_545 .
O5 Eu1 O5 156.79(14) 3_556 .
O4 Eu1 O1 153.16(11) 7_556 3_556
O4 Eu1 O1 90.63(13) 5_545 3_556
O5 Eu1 O1 72.09(11) 3_556 3_556
O5 Eu1 O1 124.78(11) . 3_556
O4 Eu1 O1 90.63(13) 7_556 .
O4 Eu1 O1 153.16(11) 5_545 .
O5 Eu1 O1 124.78(11) 3_556 .
O5 Eu1 O1 72.09(11) . .
O1 Eu1 O1 98.4(2) 3_556 .
O4 Eu1 O2 156.20(11) 7_556 3_556
O4 Eu1 O2 85.92(13) 5_545 3_556
O5 Eu1 O2 121.16(10) 3_556 3_556
O5 Eu1 O2 74.23(10) . 3_556
O1 Eu1 O2 50.62(12) 3_556 3_556
O1 Eu1 O2 80.59(14) . 3_556
O4 Eu1 O2 85.92(13) 7_556 .
O4 Eu1 O2 156.20(11) 5_545 .
O5 Eu1 O2 74.23(10) 3_556 .
O5 Eu1 O2 121.16(10) . .
O1 Eu1 O2 80.59(14) 3_556 .
O1 Eu1 O2 50.62(12) . .
O2 Eu1 O2 104.8(2) 3_556 .
O4 Eu1 C1 178.90(12) 7_556 3_556
O4 Eu1 C1 87.51(15) 5_545 3_556
O5 Eu1 C1 96.94(12) 3_556 3_556
O5 Eu1 C1 99.06(12) . 3_556
O1 Eu1 C1 25.74(13) 3_556 3_556
O1 Eu1 C1 89.80(16) . 3_556
O2 Eu1 C1 24.90(13) 3_556 3_556
O2 Eu1 C1 93.57(16) . 3_556
O6 Eu2 O6 84.1(2) . 4_655
O6 Eu2 O3 81.54(12) . 7_556
O6 Eu2 O3 83.99(12) 4_655 7_556
O6 Eu2 O3 83.99(12) . 6_554
O6 Eu2 O3 81.54(12) 4_655 6_554
O3 Eu2 O3 160.48(16) 7_556 6_554
O6 Eu2 O8 98.28(14) . 8
O6 Eu2 O8 155.31(13) 4_655 8
O3 Eu2 O8 72.15(12) 7_556 8
O3 Eu2 O8 123.14(12) 6_554 8
O6 Eu2 O8 155.31(13) . 5
O6 Eu2 O8 98.28(14) 4_655 5
O3 Eu2 O8 123.14(12) 7_556 5
O3 Eu2 O8 72.15(12) 6_554 5
O8 Eu2 O8 89.76(19) 8 5
O6 Eu2 O7 152.42(13) . 5
O6 Eu2 O7 84.16(15) 4_655 5
O3 Eu2 O7 72.49(11) 7_556 5
O3 Eu2 O7 118.68(11) 6_554 5
O8 Eu2 O7 82.70(13) 8 5
O8 Eu2 O7 51.59(12) 5 5
O6 Eu2 O7 84.16(15) . 8
O6 Eu2 O7 152.42(13) 4_655 8
O3 Eu2 O7 118.68(11) 7_556 8
O3 Eu2 O7 72.49(11) 6_554 8
O8 Eu2 O7 51.59(12) 8 8
O8 Eu2 O7 82.70(13) 5 8
O7 Eu2 O7 116.24(18) 5 8
O6 Eu2 C17 93.04(17) . 8
O6 Eu2 C17 177.08(17) 4_655 8
O3 Eu2 C17 95.95(13) 7_556 8
O3 Eu2 C17 97.84(13) 6_554 8
O8 Eu2 C17 25.53(14) 8 8
O8 Eu2 C17 84.21(15) 5 8
O7 Eu2 C17 98.62(15) 5 8
O7 Eu2 C17 26.15(13) 8 8
O6 Eu2 C17 177.08(17) . 5
O6 Eu2 C17 93.04(17) 4_655 5
O3 Eu2 C17 97.84(13) 7_556 5
O3 Eu2 C17 95.95(13) 6_554 5
O8 Eu2 C17 84.21(15) 8 5
O8 Eu2 C17 25.53(14) 5 5
O7 Eu2 C17 26.15(13) 5 5
O7 Eu2 C17 98.62(15) 8 5
C17 Eu2 C17 89.9(2) 8 5
O2 C1 O1 120.1(5) . .
O2 C1 C2 120.2(5) . .
O1 C1 C2 119.4(4) . .
C7 C2 C3 120.36(19) . .
C7 C2 C1 120.3(3) . .
C3 C2 C1 119.0(3) . .
C4 C3 C2 119.5(2) . .
C3 C4 O9 123.7(3) . .
C3 C4 C5 119.8(2) . .
O9 C4 C5 116.5(2) . .
C3 C4 C9 110.6(2) . .
O9 C4 C9 13.1(2) . .
C5 C4 C9 129.6(2) . .
C6 C5 C4 121.0(3) . .
C7 C6 C5 119.5(3) . .
C7 C6 C8 122.0(3) . .
C5 C6 C8 118.5(3) . .
C6 C7 C2 119.9(4) . .
O4 C8 O3 125.6(4) . .
O4 C8 C6 118.6(3) . .
O3 C8 C6 115.5(4) . .
O9 C9 C4 118.8(3) 4 .
O5 C10 O6 125.8(4) . .
O5 C10 C11 118.6(4) . .
O6 C10 C11 115.6(3) . .
C16 C11 C12 118.3(2) . .
C16 C11 C10 120.8(2) . .
C12 C11 C10 120.8(3) . .
C13 C12 C11 121.4(3) . .
C12 C13 C14 118.94(18) . .
C12 C13 C17 120.8(3) . .
C14 C13 C17 120.2(3) . .
C15 C14 C13 120.7(3) . .
O10 C15 C14 123.8(3) . .
O10 C15 C16 116.1(3) . .
C14 C15 C16 120.1(3) . .
O10 C15 C18 15.4(2) . .
C14 C15 C18 108.4(3) . .
C16 C15 C18 131.5(3) . .
C11 C16 C15 120.5(2) . .
O8 C17 O7 118.7(5) . .
O8 C17 C13 120.6(4) . .
O7 C17 C13 120.0(5) . .
O8 C17 Eu2 58.1(3) . 5_445
O7 C17 Eu2 61.0(3) . 5_445
C13 C17 Eu2 177.7(3) . 5_445
O10 C18 C15 111.7(4) 3 .
C1 O1 Eu1 95.3(3) . .
C1 O2 Eu1 94.0(3) . .
C8 O3 Eu2 139.6(3) . 6
C8 O4 Eu1 171.9(3) . 5_455
C10 O5 Eu1 137.9(3) . .
C10 O6 Eu2 163.3(4) . .
C17 O7 Eu2 92.8(3) . 5_445
C17 O8 Eu2 96.4(3) . 5_445
C9 O9 C4 124.1(3) 4 .
C18 O10 C15 120.7(3) 3 .

loop_
_geom_bond_atom_site_label_1
_geom_bond_atom_site_label_2
_geom_bond_distance
_geom_bond_site_symmetry_2
Eu1 O4 2.301(3) 7_556
Eu1 O4 2.301(3) 5_545
Eu1 O5 2.375(2) 3_556
Eu1 O5 2.375(2) .
Eu1 O1 2.458(4) 3_556
Eu1 O1 2.458(4) .
Eu1 O2 2.507(4) 3_556
Eu1 O2 2.507(4) .
Eu1 C1 2.856(6) 3_556
Eu2 O6 2.270(4) .
Eu2 O6 2.270(4) 4_655
Eu2 O3 2.350(3) 7_556
Eu2 O3 2.350(3) 6_554
Eu2 O8 2.454(4) 8
Eu2 O8 2.454(4) 5
Eu2 O7 2.517(4) 5
Eu2 O7 2.517(4) 8
Eu2 C17 2.874(6) 8
Eu2 C17 2.874(6) 5
C1 O2 1.205(6) .
C1 O1 1.246(7) .
C1 C2 1.523(6) .
C2 C7 1.385(4) .
C2 C3 1.399(4) .
C3 C4 1.3560(18) .
C4 O9 1.360(4) .
C4 C5 1.388(4) .
C4 C9 1.501(5) .
C5 C6 1.380(5) .
C6 C7 1.365(4) .
C6 C8 1.504(5) .
C8 O4 1.183(6) .
C8 O3 1.297(5) .
C9 O9 1.140(5) 4
C10 O5 1.237(4) .
C10 O6 1.289(6) .
C10 C11 1.484(4) .
C11 C16 1.389(5) .
C11 C12 1.4138(14) .
C12 C13 1.381(3) .
C13 C14 1.410(5) .
C13 C17 1.493(6) .
C14 C15 1.366(4) .
C15 O10 1.362(4) .
C15 C16 1.411(4) .
C15 C18 1.505(5) .
C17 O8 1.247(7) .
C17 O7 1.268(6) .
C17 Eu2 2.874(6) 5_445
C18 O10 1.295(6) 3
O3 Eu2 2.350(3) 6
O4 Eu1 2.301(3) 5_455
O7 Eu2 2.517(4) 5_445
O8 Eu2 2.454(4) 5_445
O9 C9 1.140(5) 4
O10 C18 1.295(6) 3

loop_
_platon_squeeze_void_nr
_platon_squeeze_void_average_x
_platon_squeeze_void_average_y
_platon_squeeze_void_average_z
_platon_squeeze_void_volume
_platon_squeeze_void_count_electrons
1 0.000 0.000 0.000 522.6 56.7
2 0.500 0.500 0.639 522.6 56.7
